data_7203257
loop_
_publ_author_name
'Barnett, Sarah A.'
'Tocher, Derek A.'
'Vickers, Martin'

_publ_section_title
;
 The solvates of o-acetamidobenzamide
;
_journal_issue 4
_journal_name_full CrystEngComm
_journal_page_first 313
_journal_paper_doi 10.1039/b600288a
_journal_volume 8
_journal_year 2006
_chemical_formula_moiety 'C9.50 H11.33 N2 O2.17'
_chemical_formula_sum 'C9.5 H11.33 N2 O2.17'
_chemical_formula_weight 188.21
_chemical_name_common (C9H10N2O2)6.(C3H8O)
_chemical_name_systematic
;
o-Acetamidobenzamide 1-propanol solvate (6/1)
;
_space_group_IT_number 2
_symmetry_cell_setting triclinic
_symmetry_space_group_name_Hall '-P 1'
_symmetry_space_group_name_H-M 'P -1'
_atom_sites_solution_hydrogens
;
those on O1s, C1S and C2S geometrically placed; others found from delta F
;
_atom_sites_solution_primary direct
_atom_sites_solution_secondary 'difference Fourier synthesis'
_audit_creation_method SHELXL-97
_cell_angle_alpha 72.468(2)
_cell_angle_beta 86.767(2)
_cell_angle_gamma 75.422(2)
_cell_formula_units_Z 12
_cell_length_a 9.6040(9)
_cell_length_b 17.5606(16)
_cell_length_c 18.3598(17)
_cell_measurement_reflns_used 2962
_cell_measurement_temperature 150(2)
_cell_measurement_theta_max 24.586
_cell_measurement_theta_min 2.192
_cell_volume 2856.9(5)
_computing_cell_refinement 'Bruker SAINT'
_computing_data_collection 'Bruker SMART'
_computing_data_reduction 'Bruker SAINT'
_computing_molecular_graphics 'Bruker SHELXTL'
_computing_publication_material 'Bruker SHELXTL and local programs'
_computing_structure_refinement 'SHELXL-97 (Sheldrick, 1997)'
_computing_structure_solution 'SHELXS-97 (Sheldrick, 1990)'
_diffrn_ambient_temperature 150(2)
_diffrn_measured_fraction_theta_full 0.993
_diffrn_measured_fraction_theta_max 0.929
_diffrn_measurement_device_type 'Bruker SMART APEX diffractometer'
_diffrn_measurement_method '\w rotation with narrow frames'
_diffrn_radiation_monochromator graphite
_diffrn_radiation_source 'fine-focus sealed tube'
_diffrn_radiation_type MoK\a
_diffrn_radiation_wavelength 0.71073
_diffrn_reflns_av_R_equivalents 0.0311
_diffrn_reflns_av_sigmaI/netI 0.0716
_diffrn_reflns_limit_h_max 12
_diffrn_reflns_limit_h_min -12
_diffrn_reflns_limit_k_max 23
_diffrn_reflns_limit_k_min -22
_diffrn_reflns_limit_l_max 24
_diffrn_reflns_limit_l_min -23
_diffrn_reflns_number 25626
_diffrn_reflns_theta_full 26.00
_diffrn_reflns_theta_max 28.31
_diffrn_reflns_theta_min 1.44
_diffrn_standards_decay_% 0
_diffrn_standards_number 0
_exptl_absorpt_coefficient_mu 0.095
_exptl_absorpt_correction_T_max 1.0000
_exptl_absorpt_correction_T_min 0.7918
_exptl_absorpt_correction_type multi-scan
_exptl_absorpt_process_details 'SADABS v2.10'
_exptl_crystal_colour Colourless
_exptl_crystal_density_diffrn 1.313
_exptl_crystal_density_method 'not measured'
_exptl_crystal_description Plate
_exptl_crystal_F_000 1196
_exptl_crystal_size_max 0.16
_exptl_crystal_size_mid 0.07
_exptl_crystal_size_min 0.05
_refine_diff_density_max 0.519
_refine_diff_density_min -0.365
_refine_diff_density_rms 0.055
_refine_ls_extinction_method none
_refine_ls_goodness_of_fit_ref 1.010
_refine_ls_hydrogen_treatment
;
those on O1S, C1S and C2S riding; methyl H rigid rotor model; others
freely refined
;
_refine_ls_matrix_type full
_refine_ls_number_parameters 914
_refine_ls_number_reflns 13229
_refine_ls_number_restraints 0
_refine_ls_restrained_S_all 1.010
_refine_ls_R_factor_all 0.1220
_refine_ls_R_factor_gt 0.0617
_refine_ls_shift/su_max 0.001
_refine_ls_shift/su_mean 0.000
_refine_ls_structure_factor_coef Fsqd
_refine_ls_weighting_details 'calc w=1/[\s^2^(Fo^2^)+(0.0758P)^2^+0.4965P] where P=(Fo^2^+2Fc^2^)/3'
_refine_ls_weighting_scheme calc
_refine_ls_wR_factor_gt 0.1377
_refine_ls_wR_factor_ref 0.1688
_reflns_number_gt 7588
_reflns_number_total 13233
_reflns_threshold_expression >2sigma(I)
_cod_data_source_file b600288a.txt
_cod_data_source_block '[(AABA)6.(1-PrOH)]'
_cod_depositor_comments
;
The following automatic conversions were performed:
'_symmetry_cell_setting' value 'Triclinic' changed to 'triclinic'
according to '/home/saulius/struct/CIF-dictionaries/cif_core.dic'
dictionary named 'cif_core.dic' version 2.4.1 from 2010-06-29.

Automatic conversion script
Id: cif_fix_enum 1527 2010-12-29 10:47:43Z saulius 

The following automatic conversions were performed:

'_atom_sites_solution_primary' value 'direct methods' was changed to
'direct'.

Automatic conversion script
Id: cif_fix_values 6452 2018-10-05 10:23:21Z andrius 
;
_cod_original_sg_symbol_H-M P-1
_cod_original_formula_sum 'C9.50 H11.33 N2 O2.17'
_cod_database_code 7203257

loop_
_symmetry_equiv_pos_as_xyz
'x, y, z'
'-x, -y, -z'

loop_
_atom_site_label
_atom_site_type_symbol
_atom_site_fract_x
_atom_site_fract_y
_atom_site_fract_z
_atom_site_U_iso_or_equiv
_atom_site_adp_type
_atom_site_occupancy
_atom_site_symmetry_multiplicity
_atom_site_calc_flag
_atom_site_refinement_flags
_atom_site_disorder_assembly
_atom_site_disorder_group
C1 C 0.0225(3) 0.30260(14) 0.13497(13) 0.0277(5) Uani 1 1 d . . .
C2 C 0.0144(3) 0.22925(14) 0.19273(14) 0.0288(5) Uani 1 1 d . . .
C3 C -0.0589(3) 0.17771(17) 0.17496(15) 0.0372(6) Uani 1 1 d . . .
H3 H -0.069(3) 0.1290(18) 0.2094(16) 0.054(9) Uiso 1 1 d . . .
C4 C -0.1191(3) 0.19552(18) 0.10380(16) 0.0419(7) Uani 1 1 d . . .
H4 H -0.162(3) 0.1569(16) 0.0933(15) 0.045(8) Uiso 1 1 d . . .
C5 C -0.1091(3) 0.26645(17) 0.04809(16) 0.0386(6) Uani 1 1 d . . .
H5 H -0.148(3) 0.2805(15) -0.0003(15) 0.040(7) Uiso 1 1 d . . .
C6 C -0.0398(3) 0.32022(15) 0.06328(15) 0.0339(6) Uani 1 1 d . . .
H6 H -0.041(2) 0.3701(13) 0.0237(13) 0.020(6) Uiso 1 1 d . . .
C7 C 0.0876(3) 0.20497(14) 0.26910(13) 0.0281(5) Uani 1 1 d . . .
O1 O 0.14132(19) 0.25345(10) 0.28899(9) 0.0345(4) Uani 1 1 d . . .
N1 N 0.0974(3) 0.12931(14) 0.31558(13) 0.0346(5) Uani 1 1 d . . .
H1A H 0.141(3) 0.1169(16) 0.3591(16) 0.039(8) Uiso 1 1 d . . .
H1B H 0.067(3) 0.0949(17) 0.3058(16) 0.040(8) Uiso 1 1 d . . .
C8 C 0.1505(3) 0.41435(14) 0.10166(15) 0.0330(6) Uani 1 1 d . . .
C9 C 0.2203(3) 0.46180(15) 0.13771(15) 0.0385(6) Uani 1 1 d . . .
H9A H 0.3115 0.4677 0.1126 0.058 Uiso 1 1 calc R . .
H9B H 0.2389 0.4322 0.1921 0.058 Uiso 1 1 calc R . .
H9C H 0.1564 0.5165 0.1320 0.058 Uiso 1 1 calc R . .
O2 O 0.1470(2) 0.42724(13) 0.03316(10) 0.0537(6) Uani 1 1 d . . .
N2 N 0.0922(2) 0.35694(12) 0.15162(12) 0.0293(5) Uani 1 1 d . . .
H2 H 0.119(3) 0.3447(14) 0.2019(15) 0.031(7) Uiso 1 1 d . . .
C11 C 0.0952(2) 0.49328(14) 0.74739(13) 0.0257(5) Uani 1 1 d . . .
C12 C 0.1699(2) 0.47252(14) 0.81717(13) 0.0264(5) Uani 1 1 d . . .
C13 C 0.1674(3) 0.39776(14) 0.87190(14) 0.0305(6) Uani 1 1 d . . .
H13 H 0.214(3) 0.3845(14) 0.9196(14) 0.029(6) Uiso 1 1 d . . .
C14 C 0.0943(3) 0.34487(15) 0.85925(15) 0.0330(6) Uani 1 1 d . . .
H14 H 0.089(3) 0.2950(15) 0.8986(14) 0.035(7) Uiso 1 1 d . . .
C15 C 0.0212(3) 0.36568(15) 0.79069(14) 0.0327(6) Uani 1 1 d . . .
H15 H -0.032(2) 0.3312(14) 0.7814(13) 0.028(6) Uiso 1 1 d . . .
C16 C 0.0212(3) 0.43915(15) 0.73483(15) 0.0323(6) Uani 1 1 d . . .
H16 H -0.032(3) 0.4526(15) 0.6880(15) 0.036(7) Uiso 1 1 d . . .
C17 C 0.2533(3) 0.52755(14) 0.83352(14) 0.0282(5) Uani 1 1 d . . .
O11 O 0.29513(19) 0.58010(10) 0.78053(9) 0.0360(4) Uani 1 1 d . . .
N11 N 0.2850(3) 0.51692(14) 0.90581(12) 0.0342(5) Uani 1 1 d . . .
H11A H 0.246(3) 0.4879(17) 0.9447(16) 0.042(8) Uiso 1 1 d . . .
H11B H 0.335(3) 0.556(2) 0.9143(18) 0.069(10) Uiso 1 1 d . . .
C18 C 0.0215(3) 0.60691(14) 0.62568(13) 0.0293(5) Uani 1 1 d . . .
C19 C 0.0561(3) 0.68615(14) 0.57933(14) 0.0337(6) Uani 1 1 d . . .
H19A H 0.0615 0.6884 0.5253 0.050 Uiso 1 1 calc R . .
H19B H 0.1488 0.6889 0.5968 0.050 Uiso 1 1 calc R . .
H19C H -0.0194 0.7328 0.5857 0.050 Uiso 1 1 calc R . .
O12 O -0.0709(2) 0.58063(11) 0.60452(10) 0.0407(5) Uani 1 1 d . . .
N12 N 0.0991(2) 0.56820(12) 0.69182(11) 0.0289(5) Uani 1 1 d . . .
H12 H 0.155(3) 0.5938(16) 0.7043(15) 0.038(8) Uiso 1 1 d . . .
C21 C 0.6418(2) 0.41382(14) 0.49150(13) 0.0269(5) Uani 1 1 d . . .
C22 C 0.7342(3) 0.46303(13) 0.49752(13) 0.0262(5) Uani 1 1 d . . .
C23 C 0.8308(3) 0.43352(15) 0.55917(15) 0.0330(6) Uani 1 1 d . . .
H23 H 0.894(3) 0.4623(14) 0.5609(13) 0.027(7) Uiso 1 1 d . . .
C24 C 0.8331(3) 0.36097(16) 0.61560(15) 0.0389(7) Uani 1 1 d . . .
H24 H 0.903(3) 0.3421(14) 0.6545(15) 0.034(7) Uiso 1 1 d . . .
C25 C 0.7343(3) 0.31671(16) 0.61300(15) 0.0387(7) Uani 1 1 d . . .
H25 H 0.730(3) 0.2675(18) 0.6559(17) 0.056(9) Uiso 1 1 d . . .
C26 C 0.6396(3) 0.34268(15) 0.55145(14) 0.0339(6) Uani 1 1 d . . .
H26 H 0.570(3) 0.3131(14) 0.5499(13) 0.029(6) Uiso 1 1 d . . .
C27 C 0.7312(2) 0.54445(14) 0.43938(14) 0.0275(5) Uani 1 1 d . . .
O21 O 0.66992(19) 0.56461(10) 0.37585(9) 0.0341(4) Uani 1 1 d . . .
N21 N 0.7942(2) 0.59532(13) 0.45813(14) 0.0362(5) Uani 1 1 d . . .
H21A H 0.832(3) 0.5870(16) 0.5057(16) 0.044(8) Uiso 1 1 d . . .
H21B H 0.796(3) 0.6459(17) 0.4245(15) 0.041(8) Uiso 1 1 d . . .
C28 C 0.4856(3) 0.39179(15) 0.40040(14) 0.0311(6) Uani 1 1 d . . .
C29 C 0.4019(3) 0.43622(16) 0.32658(15) 0.0384(6) Uani 1 1 d . . .
H29A H 0.4590 0.4225 0.2842 0.058 Uiso 1 1 calc R . .
H29B H 0.3807 0.4958 0.3184 0.058 Uiso 1 1 calc R . .
H29C H 0.3116 0.4193 0.3290 0.058 Uiso 1 1 calc R . .
O22 O 0.4921(2) 0.31944(11) 0.43301(10) 0.0455(5) Uani 1 1 d . . .
N22 N 0.5519(2) 0.43829(12) 0.42645(12) 0.0307(5) Uani 1 1 d . . .
H22 H 0.557(3) 0.4897(15) 0.3907(14) 0.035(7) Uiso 1 1 d . . .
C31 C 0.4307(3) 0.01845(14) 0.60077(13) 0.0287(5) Uani 1 1 d . . .
C32 C 0.4115(3) 0.09917(14) 0.54988(13) 0.0282(5) Uani 1 1 d . . .
C33 C 0.4803(3) 0.15181(16) 0.56930(15) 0.0353(6) Uani 1 1 d . . .
H33 H 0.462(3) 0.2068(17) 0.5402(15) 0.044(8) Uiso 1 1 d . . .
C34 C 0.5671(3) 0.12724(17) 0.63301(15) 0.0379(6) Uani 1 1 d . . .
H34 H 0.610(3) 0.1664(16) 0.6458(14) 0.041(7) Uiso 1 1 d . . .
C35 C 0.5893(3) 0.04737(17) 0.67987(16) 0.0393(6) Uani 1 1 d . . .
H35 H 0.650(3) 0.0301(16) 0.7231(16) 0.048(8) Uiso 1 1 d . . .
C36 C 0.5218(3) -0.00678(16) 0.66451(15) 0.0357(6) Uani 1 1 d . . .
H36 H 0.538(3) -0.0638(16) 0.6972(14) 0.038(7) Uiso 1 1 d . . .
C37 C 0.3222(3) 0.12848(14) 0.47838(14) 0.0295(5) Uani 1 1 d . . .
O31 O 0.24521(19) 0.08674(10) 0.46424(10) 0.0378(4) Uani 1 1 d . . .
N31 N 0.3267(3) 0.20032(14) 0.42813(14) 0.0379(6) Uani 1 1 d . . .
H31A H 0.280(3) 0.2136(15) 0.3873(16) 0.037(8) Uiso 1 1 d . . .
H31B H 0.381(3) 0.2312(17) 0.4348(16) 0.050(9) Uiso 1 1 d . . .
C38 C 0.3430(3) -0.10987(14) 0.62916(14) 0.0331(6) Uani 1 1 d . . .
C39 C 0.2541(3) -0.14823(16) 0.59360(16) 0.0425(7) Uani 1 1 d . . .
H39A H 0.3160 -0.1963 0.5814 0.064 Uiso 1 1 calc R . .
H39B H 0.2076 -0.1080 0.5466 0.064 Uiso 1 1 calc R . .
H39C H 0.1805 -0.1656 0.6294 0.064 Uiso 1 1 calc R . .
O32 O 0.3981(2) -0.14401(11) 0.69293(10) 0.0455(5) Uani 1 1 d . . .
N32 N 0.3580(2) -0.03488(12) 0.58460(12) 0.0321(5) Uani 1 1 d . . .
H32 H 0.302(3) -0.0151(17) 0.5427(17) 0.055(9) Uiso 1 1 d . . .
C41 C 0.4527(2) 0.25327(14) 0.02052(13) 0.0281(5) Uani 1 1 d . . .
C42 C 0.4636(2) 0.25507(14) 0.09601(13) 0.0275(5) Uani 1 1 d . . .
C43 C 0.4022(3) 0.20191(15) 0.15353(15) 0.0308(6) Uani 1 1 d . . .
H43 H 0.408(3) 0.2033(14) 0.2030(14) 0.030(7) Uiso 1 1 d . . .
C44 C 0.3329(3) 0.14868(15) 0.13748(15) 0.0327(6) Uani 1 1 d . . .
H44 H 0.290(3) 0.1139(15) 0.1774(14) 0.035(7) Uiso 1 1 d . . .
C45 C 0.3208(3) 0.14888(15) 0.06343(16) 0.0355(6) Uani 1 1 d . . .
H45 H 0.271(3) 0.1117(16) 0.0522(14) 0.042(7) Uiso 1 1 d . . .
C46 C 0.3801(3) 0.20038(15) 0.00503(15) 0.0339(6) Uani 1 1 d . . .
H46 H 0.372(3) 0.2010(15) -0.0449(14) 0.034(7) Uiso 1 1 d . . .
C47 C 0.5323(3) 0.31459(14) 0.11487(14) 0.0294(5) Uani 1 1 d . . .
O41 O 0.54439(19) 0.37924(10) 0.06495(9) 0.0340(4) Uani 1 1 d . . .
N41 N 0.5782(2) 0.29763(14) 0.18620(12) 0.0348(5) Uani 1 1 d . . .
H41A H 0.626(3) 0.3351(16) 0.1974(14) 0.039(7) Uiso 1 1 d . . .
H41B H 0.583(3) 0.2453(18) 0.2252(16) 0.053(9) Uiso 1 1 d . . .
C48 C 0.5445(3) 0.30539(15) -0.10986(14) 0.0316(6) Uani 1 1 d . . .
C49 C 0.5984(3) 0.37655(17) -0.15986(16) 0.0481(7) Uani 1 1 d . . .
H49A H 0.7002 0.3573 -0.1705 0.072 Uiso 1 1 calc R . .
H49B H 0.5876 0.4187 -0.1337 0.072 Uiso 1 1 calc R . .
H49C H 0.5427 0.4001 -0.2080 0.072 Uiso 1 1 calc R . .
O42 O 0.53477(19) 0.24870(10) -0.13359(10) 0.0376(4) Uani 1 1 d . . .
N42 N 0.5102(2) 0.30921(13) -0.03870(12) 0.0324(5) Uani 1 1 d . . .
H42 H 0.520(3) 0.3524(18) -0.0240(17) 0.060(9) Uiso 1 1 d . . .
C51 C 0.7808(3) 0.91561(14) 0.24691(14) 0.0282(5) Uani 1 1 d . . .
C52 C 0.7126(3) 0.85926(14) 0.23209(14) 0.0278(5) Uani 1 1 d . . .
C53 C 0.6268(3) 0.88550(15) 0.16608(15) 0.0357(6) Uani 1 1 d . . .
H53 H 0.582(3) 0.8471(16) 0.1567(14) 0.041(7) Uiso 1 1 d . . .
C54 C 0.6057(3) 0.96429(16) 0.11633(16) 0.0400(7) Uani 1 1 d . . .
H54 H 0.545(3) 0.9798(15) 0.0679(15) 0.041(7) Uiso 1 1 d . . .
C55 C 0.6693(3) 1.01961(16) 0.13308(16) 0.0384(6) Uani 1 1 d . . .
H55 H 0.653(3) 1.0758(17) 0.0986(16) 0.053(8) Uiso 1 1 d . . .
C56 C 0.7558(3) 0.99606(15) 0.19728(16) 0.0351(6) Uani 1 1 d . . .
H56 H 0.791(3) 1.0360(16) 0.2099(15) 0.043(8) Uiso 1 1 d . . .
C57 C 0.7275(3) 0.77410(14) 0.28542(14) 0.0297(5) Uani 1 1 d . . .
O51 O 0.8115(2) 0.74655(10) 0.34198(10) 0.0396(5) Uani 1 1 d . . .
N51 N 0.6474(3) 0.72777(14) 0.27227(14) 0.0361(5) Uani 1 1 d . . .
H51A H 0.591(3) 0.7435(16) 0.2318(16) 0.040(8) Uiso 1 1 d . . .
H51B H 0.657(3) 0.6726(18) 0.3018(17) 0.053(9) Uiso 1 1 d . . .
C58 C 0.9506(3) 0.93122(15) 0.33675(14) 0.0319(6) Uani 1 1 d . . .
C59 C 1.0314(3) 0.88357(16) 0.41075(15) 0.0387(6) Uani 1 1 d . . .
H59A H 1.1234 0.8984 0.4100 0.058 Uiso 1 1 calc R . .
H59B H 1.0493 0.8244 0.4173 0.058 Uiso 1 1 calc R . .
H59C H 0.9743 0.8969 0.4532 0.058 Uiso 1 1 calc R . .
O52 O 0.9577(2) 1.00160(11) 0.30351(11) 0.0484(5) Uani 1 1 d . . .
N52 N 0.8699(2) 0.88999(13) 0.31247(12) 0.0321(5) Uani 1 1 d . . .
H52 H 0.874(3) 0.8386(18) 0.3436(17) 0.054(9) Uiso 1 1 d . . .
O1S O 0.7573(3) 0.16457(17) 0.78652(13) 0.0870(9) Uani 1 1 d . . .
H1S H 0.6913 0.1926 0.8065 0.130 Uiso 1 1 calc R . .
C1S C 0.8103(4) 0.0850(2) 0.8398(2) 0.0803(12) Uani 1 1 d . . .
H1SA H 0.8960 0.0552 0.8182 0.096 Uiso 1 1 calc R . .
H1SB H 0.7359 0.0536 0.8460 0.096 Uiso 1 1 calc R . .
C2S C 0.8500(5) 0.0863(2) 0.9163(2) 0.0843(12) Uani 1 1 d . . .
H2SA H 0.8854 0.0289 0.9492 0.101 Uiso 1 1 calc R . .
H2SB H 0.7630 0.1122 0.9399 0.101 Uiso 1 1 calc R . .
C3S C 0.9628(5) 0.1320(3) 0.9134(3) 0.0999(15) Uani 1 1 d . . .
H3S1 H 1.0524 0.1034 0.8949 0.150 Uiso 1 1 calc R . .
H3S2 H 0.9793 0.1346 0.9647 0.150 Uiso 1 1 calc R . .
H3S3 H 0.9307 0.1880 0.8786 0.150 Uiso 1 1 calc R . .

loop_
_atom_site_aniso_label
_atom_site_aniso_U_11
_atom_site_aniso_U_22
_atom_site_aniso_U_33
_atom_site_aniso_U_23
_atom_site_aniso_U_13
_atom_site_aniso_U_12
C1 0.0290(13) 0.0260(12) 0.0275(13) -0.0060(10) 0.0001(10) -0.0076(10)
C2 0.0299(13) 0.0289(12) 0.0286(13) -0.0077(10) -0.0001(10) -0.0101(10)
C3 0.0429(16) 0.0347(14) 0.0344(15) -0.0014(12) -0.0039(12) -0.0200(12)
C4 0.0489(17) 0.0425(16) 0.0418(17) -0.0090(13) -0.0084(13) -0.0266(14)
C5 0.0428(16) 0.0437(16) 0.0304(15) -0.0072(12) -0.0103(13) -0.0149(13)
C6 0.0395(15) 0.0293(13) 0.0289(14) -0.0016(11) -0.0032(12) -0.0091(11)
C7 0.0299(13) 0.0268(12) 0.0281(13) -0.0070(10) 0.0042(10) -0.0099(10)
O1 0.0506(11) 0.0297(9) 0.0259(9) -0.0031(7) -0.0047(8) -0.0197(8)
N1 0.0470(14) 0.0298(12) 0.0286(13) -0.0030(10) -0.0086(11) -0.0174(11)
C8 0.0381(15) 0.0260(12) 0.0325(15) -0.0032(11) -0.0020(12) -0.0096(11)
C9 0.0458(16) 0.0299(13) 0.0414(16) -0.0079(12) -0.0034(13) -0.0148(12)
O2 0.0804(16) 0.0651(13) 0.0270(11) -0.0051(9) 0.0002(10) -0.0483(12)
N2 0.0419(13) 0.0241(10) 0.0221(11) -0.0033(8) -0.0034(9) -0.0119(9)
C11 0.0286(12) 0.0264(12) 0.0233(12) -0.0075(10) 0.0038(10) -0.0095(10)
C12 0.0276(13) 0.0252(12) 0.0280(13) -0.0079(10) 0.0001(10) -0.0091(10)
C13 0.0369(14) 0.0282(12) 0.0257(13) -0.0048(10) -0.0046(11) -0.0095(11)
C14 0.0428(15) 0.0257(12) 0.0302(14) -0.0029(11) -0.0009(12) -0.0143(11)
C15 0.0423(15) 0.0294(13) 0.0337(14) -0.0112(11) -0.0001(12) -0.0193(12)
C16 0.0419(15) 0.0316(13) 0.0270(14) -0.0083(11) -0.0046(12) -0.0147(11)
C17 0.0298(13) 0.0250(12) 0.0314(14) -0.0067(10) -0.0036(11) -0.0106(10)
O11 0.0475(11) 0.0403(10) 0.0257(9) -0.0046(8) -0.0041(8) -0.0258(9)
N11 0.0474(14) 0.0351(12) 0.0249(12) -0.0047(10) -0.0040(10) -0.0230(11)
C18 0.0381(14) 0.0284(12) 0.0237(13) -0.0088(10) -0.0013(11) -0.0108(11)
C19 0.0453(15) 0.0298(13) 0.0256(13) -0.0043(10) -0.0009(11) -0.0132(11)
O12 0.0498(11) 0.0420(10) 0.0321(10) -0.0017(8) -0.0135(9) -0.0230(9)
N12 0.0371(12) 0.0266(10) 0.0263(11) -0.0062(9) -0.0043(9) -0.0144(9)
C21 0.0297(13) 0.0243(11) 0.0267(13) -0.0062(10) 0.0015(10) -0.0085(10)
C22 0.0314(13) 0.0234(11) 0.0254(13) -0.0069(10) 0.0020(10) -0.0105(10)
C23 0.0413(15) 0.0303(13) 0.0331(14) -0.0103(11) -0.0050(12) -0.0166(12)
C24 0.0587(18) 0.0311(14) 0.0284(14) -0.0060(11) -0.0135(13) -0.0142(13)
C25 0.0608(19) 0.0303(14) 0.0277(14) -0.0056(11) -0.0038(13) -0.0189(13)
C26 0.0435(15) 0.0318(13) 0.0302(14) -0.0066(11) 0.0005(12) -0.0190(12)
C27 0.0276(13) 0.0257(12) 0.0308(14) -0.0078(10) 0.0015(11) -0.0106(10)
O21 0.0426(10) 0.0300(9) 0.0308(10) -0.0028(7) -0.0073(8) -0.0166(8)
N21 0.0496(14) 0.0291(12) 0.0328(13) -0.0026(10) -0.0086(11) -0.0206(10)
C28 0.0318(13) 0.0319(13) 0.0317(14) -0.0064(11) -0.0004(11) -0.0153(11)
C29 0.0389(15) 0.0423(15) 0.0359(15) -0.0054(12) -0.0051(12) -0.0199(12)
O22 0.0677(13) 0.0351(10) 0.0384(11) -0.0008(8) -0.0144(10) -0.0297(9)
N22 0.0356(12) 0.0253(10) 0.0311(12) -0.0010(9) -0.0057(9) -0.0151(9)
C31 0.0325(13) 0.0281(12) 0.0267(13) -0.0072(10) 0.0052(11) -0.0117(10)
C32 0.0312(13) 0.0279(12) 0.0254(13) -0.0057(10) 0.0040(10) -0.0106(10)
C33 0.0462(16) 0.0309(14) 0.0294(14) -0.0023(11) 0.0004(12) -0.0184(12)
C34 0.0478(17) 0.0403(15) 0.0326(15) -0.0079(12) -0.0012(12) -0.0262(13)
C35 0.0449(16) 0.0449(16) 0.0298(15) -0.0073(12) -0.0048(13) -0.0173(13)
C36 0.0453(16) 0.0303(13) 0.0304(14) -0.0014(11) -0.0058(12) -0.0153(12)
C37 0.0348(14) 0.0268(12) 0.0272(13) -0.0056(10) 0.0012(11) -0.0114(11)
O31 0.0477(11) 0.0346(10) 0.0323(10) -0.0012(8) -0.0086(8) -0.0208(8)
N31 0.0482(14) 0.0334(12) 0.0320(13) 0.0010(10) -0.0114(11) -0.0204(11)
C38 0.0417(15) 0.0262(12) 0.0316(14) -0.0064(11) 0.0002(12) -0.0113(11)
C39 0.0542(18) 0.0351(14) 0.0421(16) -0.0069(12) -0.0043(14) -0.0221(13)
O32 0.0666(13) 0.0341(10) 0.0342(11) 0.0022(8) -0.0119(10) -0.0220(9)
N32 0.0410(13) 0.0269(11) 0.0289(12) -0.0045(9) -0.0046(10) -0.0126(9)
C41 0.0270(13) 0.0266(12) 0.0284(13) -0.0026(10) -0.0046(10) -0.0081(10)
C42 0.0263(12) 0.0256(12) 0.0286(13) -0.0044(10) -0.0047(10) -0.0061(10)
C43 0.0298(13) 0.0293(13) 0.0317(15) -0.0065(11) -0.0020(11) -0.0072(10)
C44 0.0291(13) 0.0294(13) 0.0373(15) -0.0028(11) -0.0001(12) -0.0117(11)
C45 0.0333(14) 0.0309(13) 0.0443(16) -0.0086(12) -0.0036(12) -0.0140(11)
C46 0.0388(15) 0.0348(14) 0.0317(15) -0.0085(11) -0.0067(12) -0.0156(12)
C47 0.0296(13) 0.0264(12) 0.0326(14) -0.0074(10) -0.0022(11) -0.0084(10)
O41 0.0469(11) 0.0293(9) 0.0280(9) -0.0036(7) -0.0053(8) -0.0181(8)
N41 0.0480(14) 0.0301(12) 0.0295(12) -0.0066(10) -0.0066(10) -0.0167(10)
C48 0.0305(13) 0.0320(13) 0.0310(14) -0.0036(11) -0.0085(11) -0.0102(11)
C49 0.066(2) 0.0481(17) 0.0364(16) -0.0094(13) 0.0075(15) -0.0311(15)
O42 0.0449(11) 0.0372(10) 0.0364(10) -0.0127(8) -0.0032(8) -0.0173(8)
N42 0.0433(13) 0.0288(11) 0.0278(12) -0.0044(9) -0.0047(10) -0.0176(10)
C51 0.0275(13) 0.0251(12) 0.0308(13) -0.0051(10) -0.0016(10) -0.0078(10)
C52 0.0297(13) 0.0241(12) 0.0303(13) -0.0074(10) -0.0002(10) -0.0084(10)
C53 0.0437(16) 0.0280(13) 0.0376(15) -0.0073(11) -0.0058(12) -0.0141(12)
C54 0.0465(17) 0.0350(14) 0.0365(16) -0.0022(12) -0.0139(13) -0.0135(12)
C55 0.0429(16) 0.0257(13) 0.0410(16) 0.0018(11) -0.0090(13) -0.0108(12)
C56 0.0376(15) 0.0249(13) 0.0430(16) -0.0055(11) -0.0056(12) -0.0121(11)
C57 0.0332(13) 0.0268(12) 0.0301(14) -0.0069(10) -0.0018(11) -0.0105(10)
O51 0.0496(11) 0.0276(9) 0.0401(11) 0.0017(8) -0.0172(9) -0.0172(8)
N51 0.0456(14) 0.0262(11) 0.0369(13) -0.0023(10) -0.0126(11) -0.0153(10)
C58 0.0349(14) 0.0275(13) 0.0353(14) -0.0092(11) -0.0009(11) -0.0111(11)
C59 0.0455(16) 0.0376(14) 0.0363(15) -0.0078(12) -0.0094(12) -0.0176(12)
O52 0.0656(13) 0.0306(10) 0.0521(12) -0.0008(9) -0.0205(10) -0.0265(9)
N52 0.0377(12) 0.0246(11) 0.0340(12) -0.0026(9) -0.0073(10) -0.0131(9)
O1S 0.0860(19) 0.102(2) 0.0434(14) -0.0044(14) 0.0064(13) 0.0063(16)
C1S 0.074(3) 0.085(3) 0.074(3) -0.024(2) -0.014(2) -0.003(2)
C2S 0.081(3) 0.075(3) 0.076(3) 0.002(2) -0.020(2) -0.006(2)
C3S 0.110(4) 0.102(3) 0.107(4) -0.056(3) 0.006(3) -0.030(3)

loop_
_atom_type_symbol
_atom_type_description
_atom_type_scat_dispersion_real
_atom_type_scat_dispersion_imag
_atom_type_scat_source
C C 0.0033 0.0016 'International Tables Vol C Tables 4.2.6.8 and 6.1.1.4'
H H 0.0000 0.0000 'International Tables Vol C Tables 4.2.6.8 and 6.1.1.4'
O O 0.0106 0.0060 'International Tables Vol C Tables 4.2.6.8 and 6.1.1.4'
N N 0.0061 0.0033 'International Tables Vol C Tables 4.2.6.8 and 6.1.1.4'

loop_
_geom_angle_atom_site_label_1
_geom_angle_atom_site_label_2
_geom_angle_atom_site_label_3
_geom_angle
_geom_angle_site_symmetry_1
_geom_angle_site_symmetry_3
_geom_angle_publ_flag
C6 C1 N2 121.1(2) . . ?
C6 C1 C2 119.8(2) . . ?
N2 C1 C2 119.1(2) . . ?
C3 C2 C1 117.6(2) . . ?
C3 C2 C7 120.5(2) . . ?
C1 C2 C7 121.8(2) . . ?
C4 C3 C2 122.0(2) . . ?
C4 C3 H3 115.2(18) . . ?
C2 C3 H3 122.8(18) . . ?
C3 C4 C5 119.7(3) . . ?
C3 C4 H4 119.0(16) . . ?
C5 C4 H4 121.2(16) . . ?
C4 C5 C6 120.5(3) . . ?
C4 C5 H5 122.2(16) . . ?
C6 C5 H5 117.3(16) . . ?
C5 C6 C1 120.3(2) . . ?
C5 C6 H6 117.1(13) . . ?
C1 C6 H6 122.5(13) . . ?
O1 C7 N1 119.9(2) . . ?
O1 C7 C2 121.5(2) . . ?
N1 C7 C2 118.6(2) . . ?
C7 N1 H1A 116.5(17) . . ?
C7 N1 H1B 125(2) . . ?
H1A N1 H1B 119(3) . . ?
O2 C8 N2 123.5(2) . . ?
O2 C8 C9 121.7(2) . . ?
N2 C8 C9 114.8(2) . . ?
C8 C9 H9A 109.5 . . ?
C8 C9 H9B 109.5 . . ?
H9A C9 H9B 109.5 . . ?
C8 C9 H9C 109.5 . . ?
H9A C9 H9C 109.5 . . ?
H9B C9 H9C 109.5 . . ?
C8 N2 C1 127.7(2) . . ?
C8 N2 H2 115.2(15) . . ?
C1 N2 H2 115.7(15) . . ?
C16 C11 C12 119.5(2) . . ?
C16 C11 N12 122.1(2) . . ?
C12 C11 N12 118.5(2) . . ?
C13 C12 C11 118.4(2) . . ?
C13 C12 C17 119.6(2) . . ?
C11 C12 C17 121.9(2) . . ?
C14 C13 C12 121.8(2) . . ?
C14 C13 H13 119.3(14) . . ?
C12 C13 H13 118.8(14) . . ?
C13 C14 C15 119.4(2) . . ?
C13 C14 H14 120.7(15) . . ?
C15 C14 H14 119.8(15) . . ?
C14 C15 C16 120.6(2) . . ?
C14 C15 H15 120.8(14) . . ?
C16 C15 H15 118.6(14) . . ?
C15 C16 C11 120.3(2) . . ?
C15 C16 H16 119.0(15) . . ?
C11 C16 H16 120.7(15) . . ?
O11 C17 N11 121.0(2) . . ?
O11 C17 C12 121.0(2) . . ?
N11 C17 C12 117.9(2) . . ?
C17 N11 H11A 124.2(18) . . ?
C17 N11 H11B 115.5(19) . . ?
H11A N11 H11B 118(3) . . ?
O12 C18 N12 123.6(2) . . ?
O12 C18 C19 121.6(2) . . ?
N12 C18 C19 114.9(2) . . ?
C18 C19 H19A 109.5 . . ?
C18 C19 H19B 109.5 . . ?
H19A C19 H19B 109.5 . . ?
C18 C19 H19C 109.5 . . ?
H19A C19 H19C 109.5 . . ?
H19B C19 H19C 109.5 . . ?
C18 N12 C11 129.5(2) . . ?
C18 N12 H12 116.9(17) . . ?
C11 N12 H12 113.4(17) . . ?
C26 C21 N22 121.4(2) . . ?
C26 C21 C22 119.0(2) . . ?
N22 C21 C22 119.5(2) . . ?
C23 C22 C21 118.1(2) . . ?
C23 C22 C27 120.0(2) . . ?
C21 C22 C27 121.9(2) . . ?
C24 C23 C22 122.0(2) . . ?
C24 C23 H23 119.9(15) . . ?
C22 C23 H23 118.1(15) . . ?
C23 C24 C25 119.7(3) . . ?
C23 C24 H24 119.2(16) . . ?
C25 C24 H24 121.1(15) . . ?
C24 C25 C26 120.0(2) . . ?
C24 C25 H25 119.4(17) . . ?
C26 C25 H25 120.6(17) . . ?
C25 C26 C21 120.8(2) . . ?
C25 C26 H26 120.3(14) . . ?
C21 C26 H26 118.8(14) . . ?
O21 C27 N21 120.8(2) . . ?
O21 C27 C22 121.4(2) . . ?
N21 C27 C22 117.7(2) . . ?
C27 N21 H21A 125.3(17) . . ?
C27 N21 H21B 121.4(17) . . ?
H21A N21 H21B 113(2) . . ?
O22 C28 N22 123.7(2) . . ?
O22 C28 C29 121.5(2) . . ?
N22 C28 C29 114.8(2) . . ?
C28 C29 H29A 109.5 . . ?
C28 C29 H29B 109.5 . . ?
H29A C29 H29B 109.5 . . ?
C28 C29 H29C 109.5 . . ?
H29A C29 H29C 109.5 . . ?
H29B C29 H29C 109.5 . . ?
C28 N22 C21 128.2(2) . . ?
C28 N22 H22 115.4(15) . . ?
C21 N22 H22 114.7(15) . . ?
C36 C31 N32 121.5(2) . . ?
C36 C31 C32 119.9(2) . . ?
N32 C31 C32 118.5(2) . . ?
C33 C32 C31 117.1(2) . . ?
C33 C32 C37 120.3(2) . . ?
C31 C32 C37 122.6(2) . . ?
C34 C33 C32 122.6(2) . . ?
C34 C33 H33 118.0(17) . . ?
C32 C33 H33 119.2(17) . . ?
C33 C34 C35 119.2(3) . . ?
C33 C34 H34 120.2(15) . . ?
C35 C34 H34 120.5(15) . . ?
C34 C35 C36 120.7(3) . . ?
C34 C35 H35 119.4(17) . . ?
C36 C35 H35 119.8(17) . . ?
C35 C36 C31 120.3(2) . . ?
C35 C36 H36 121.2(15) . . ?
C31 C36 H36 118.5(15) . . ?
O31 C37 N31 119.5(2) . . ?
O31 C37 C32 121.7(2) . . ?
N31 C37 C32 118.9(2) . . ?
C37 N31 H31A 116.9(18) . . ?
C37 N31 H31B 122.9(19) . . ?
H31A N31 H31B 120(3) . . ?
O32 C38 N32 123.5(2) . . ?
O32 C38 C39 122.0(2) . . ?
N32 C38 C39 114.5(2) . . ?
C38 C39 H39A 109.5 . . ?
C38 C39 H39B 109.5 . . ?
H39A C39 H39B 109.5 . . ?
C38 C39 H39C 109.5 . . ?
H39A C39 H39C 109.5 . . ?
H39B C39 H39C 109.5 . . ?
C38 N32 C31 129.3(2) . . ?
C38 N32 H32 112.9(19) . . ?
C31 N32 H32 117.1(19) . . ?
C46 C41 C42 119.8(2) . . ?
C46 C41 N42 121.6(2) . . ?
C42 C41 N42 118.5(2) . . ?
C43 C42 C41 118.1(2) . . ?
C43 C42 C47 120.1(2) . . ?
C41 C42 C47 121.8(2) . . ?
C44 C43 C42 121.4(3) . . ?
C44 C43 H43 120.2(15) . . ?
C42 C43 H43 118.3(15) . . ?
C45 C44 C43 119.7(2) . . ?
C45 C44 H44 120.2(15) . . ?
C43 C44 H44 120.1(15) . . ?
C44 C45 C46 120.6(2) . . ?
C44 C45 H45 119.6(15) . . ?
C46 C45 H45 119.8(16) . . ?
C45 C46 C41 120.3(2) . . ?
C45 C46 H46 121.2(15) . . ?
C41 C46 H46 118.5(16) . . ?
O41 C47 N41 120.9(2) . . ?
O41 C47 C42 120.9(2) . . ?
N41 C47 C42 118.2(2) . . ?
C47 N41 H41A 117.7(15) . . ?
C47 N41 H41B 124.1(17) . . ?
H41A N41 H41B 117(2) . . ?
O42 C48 N42 124.0(2) . . ?
O42 C48 C49 121.0(2) . . ?
N42 C48 C49 115.0(2) . . ?
C48 C49 H49A 109.5 . . ?
C48 C49 H49B 109.5 . . ?
H49A C49 H49B 109.5 . . ?
C48 C49 H49C 109.5 . . ?
H49A C49 H49C 109.5 . . ?
H49B C49 H49C 109.5 . . ?
C48 N42 C41 128.3(2) . . ?
C48 N42 H42 120.4(19) . . ?
C41 N42 H42 111.3(19) . . ?
C56 C51 N52 121.5(2) . . ?
C56 C51 C52 119.5(2) . . ?
N52 C51 C52 119.0(2) . . ?
C53 C52 C51 118.0(2) . . ?
C53 C52 C57 119.9(2) . . ?
C51 C52 C57 122.1(2) . . ?
C54 C53 C52 122.2(2) . . ?
C54 C53 H53 120.6(16) . . ?
C52 C53 H53 117.2(16) . . ?
C53 C54 C55 119.1(3) . . ?
C53 C54 H54 119.1(15) . . ?
C55 C54 H54 121.9(15) . . ?
C56 C55 C54 120.6(2) . . ?
C56 C55 H55 120.1(17) . . ?
C54 C55 H55 119.3(17) . . ?
C55 C56 C51 120.6(2) . . ?
C55 C56 H56 119.1(16) . . ?
C51 C56 H56 120.1(16) . . ?
O51 C57 N51 119.8(2) . . ?
O51 C57 C52 121.5(2) . . ?
N51 C57 C52 118.7(2) . . ?
C57 N51 H51A 122.9(17) . . ?
C57 N51 H51B 122.0(18) . . ?
H51A N51 H51B 115(2) . . ?
O52 C58 N52 124.5(2) . . ?
O52 C58 C59 121.1(2) . . ?
N52 C58 C59 114.4(2) . . ?
C58 C59 H59A 109.5 . . ?
C58 C59 H59B 109.5 . . ?
H59A C59 H59B 109.5 . . ?
C58 C59 H59C 109.5 . . ?
H59A C59 H59C 109.5 . . ?
H59B C59 H59C 109.5 . . ?
C58 N52 C51 129.7(2) . . ?
C58 N52 H52 114.5(19) . . ?
C51 N52 H52 115.8(19) . . ?
C1S O1S H1S 109.5 . . ?
O1S C1S C2S 114.5(3) . . ?
O1S C1S H1SA 108.6 . . ?
C2S C1S H1SA 108.6 . . ?
O1S C1S H1SB 108.6 . . ?
C2S C1S H1SB 108.6 . . ?
H1SA C1S H1SB 107.6 . . ?
C1S C2S C3S 112.9(4) . . ?
C1S C2S H2SA 109.0 . . ?
C3S C2S H2SA 109.0 . . ?
C1S C2S H2SB 109.0 . . ?
C3S C2S H2SB 109.0 . . ?
H2SA C2S H2SB 107.8 . . ?
C2S C3S H3S1 109.5 . . ?
C2S C3S H3S2 109.5 . . ?
H3S1 C3S H3S2 109.5 . . ?
C2S C3S H3S3 109.5 . . ?
H3S1 C3S H3S3 109.5 . . ?
H3S2 C3S H3S3 109.5 . . ?

loop_
_geom_bond_atom_site_label_1
_geom_bond_atom_site_label_2
_geom_bond_distance
_geom_bond_site_symmetry_2
_geom_bond_publ_flag
C1 C6 1.391(3) . ?
C1 N2 1.405(3) . ?
C1 C2 1.417(3) . ?
C2 C3 1.395(3) . ?
C2 C7 1.498(3) . ?
C3 C4 1.374(4) . ?
C3 H3 0.92(3) . ?
C4 C5 1.374(4) . ?
C4 H4 0.95(3) . ?
C5 C6 1.381(4) . ?
C5 H5 0.92(3) . ?
C6 H6 0.95(2) . ?
C7 O1 1.246(3) . ?
C7 N1 1.329(3) . ?
N1 H1A 0.87(3) . ?
N1 H1B 0.80(3) . ?
C8 O2 1.210(3) . ?
C8 N2 1.356(3) . ?
C8 C9 1.499(3) . ?
C9 H9A 0.9800 . ?
C9 H9B 0.9800 . ?
C9 H9C 0.9800 . ?
N2 H2 0.92(2) . ?
C11 C16 1.397(3) . ?
C11 C12 1.407(3) . ?
C11 N12 1.409(3) . ?
C12 C13 1.397(3) . ?
C12 C17 1.502(3) . ?
C13 C14 1.374(3) . ?
C13 H13 0.94(2) . ?
C14 C15 1.380(3) . ?
C14 H14 0.96(2) . ?
C15 C16 1.385(3) . ?
C15 H15 0.94(2) . ?
C16 H16 0.96(3) . ?
C17 O11 1.249(3) . ?
C17 N11 1.325(3) . ?
N11 H11A 0.87(3) . ?
N11 H11B 0.98(3) . ?
C18 O12 1.226(3) . ?
C18 N12 1.357(3) . ?
C18 C19 1.503(3) . ?
C19 H19A 0.9800 . ?
C19 H19B 0.9800 . ?
C19 H19C 0.9800 . ?
N12 H12 0.86(3) . ?
C21 C26 1.398(3) . ?
C21 N22 1.406(3) . ?
C21 C22 1.415(3) . ?
C22 C23 1.390(3) . ?
C22 C27 1.499(3) . ?
C23 C24 1.375(3) . ?
C23 H23 0.89(2) . ?
C24 C25 1.381(4) . ?
C24 H24 0.93(3) . ?
C25 C26 1.382(4) . ?
C25 H25 0.99(3) . ?
C26 H26 0.95(2) . ?
C27 O21 1.247(3) . ?
C27 N21 1.328(3) . ?
N21 H21A 0.92(3) . ?
N21 H21B 0.92(3) . ?
C28 O22 1.218(3) . ?
C28 N22 1.354(3) . ?
C28 C29 1.504(3) . ?
C29 H29A 0.9800 . ?
C29 H29B 0.9800 . ?
C29 H29C 0.9800 . ?
N22 H22 0.95(2) . ?
C31 C36 1.393(3) . ?
C31 N32 1.405(3) . ?
C31 C32 1.416(3) . ?
C32 C33 1.397(3) . ?
C32 C37 1.490(3) . ?
C33 C34 1.369(4) . ?
C33 H33 0.93(3) . ?
C34 C35 1.377(4) . ?
C34 H34 0.98(3) . ?
C35 C36 1.377(4) . ?
C35 H35 0.94(3) . ?
C36 H36 0.98(2) . ?
C37 O31 1.249(3) . ?
C37 N31 1.329(3) . ?
N31 H31A 0.83(3) . ?
N31 H31B 0.88(3) . ?
C38 O32 1.224(3) . ?
C38 N32 1.363(3) . ?
C38 C39 1.492(3) . ?
C39 H39A 0.9800 . ?
C39 H39B 0.9800 . ?
C39 H39C 0.9800 . ?
N32 H32 0.89(3) . ?
C41 C46 1.392(3) . ?
C41 C42 1.406(3) . ?
C41 N42 1.419(3) . ?
C42 C43 1.396(3) . ?
C42 C47 1.496(3) . ?
C43 C44 1.380(3) . ?
C43 H43 0.92(2) . ?
C44 C45 1.370(4) . ?
C44 H44 0.95(3) . ?
C45 C46 1.377(4) . ?
C45 H45 0.97(3) . ?
C46 H46 0.92(2) . ?
C47 O41 1.253(3) . ?
C47 N41 1.328(3) . ?
N41 H41A 0.97(3) . ?
N41 H41B 0.97(3) . ?
C48 O42 1.226(3) . ?
C48 N42 1.346(3) . ?
C48 C49 1.501(3) . ?
C49 H49A 0.9800 . ?
C49 H49B 0.9800 . ?
C49 H49C 0.9800 . ?
N42 H42 0.91(3) . ?
C51 C56 1.401(3) . ?
C51 N52 1.407(3) . ?
C51 C52 1.411(3) . ?
C52 C53 1.395(3) . ?
C52 C57 1.497(3) . ?
C53 C54 1.381(3) . ?
C53 H53 0.95(3) . ?
C54 C55 1.382(4) . ?
C54 H54 1.02(3) . ?
C55 C56 1.377(4) . ?
C55 H55 0.98(3) . ?
C56 H56 0.94(3) . ?
C57 O51 1.248(3) . ?
C57 N51 1.329(3) . ?
N51 H51A 0.88(3) . ?
N51 H51B 0.94(3) . ?
C58 O52 1.220(3) . ?
C58 N52 1.357(3) . ?
C58 C59 1.502(3) . ?
C59 H59A 0.9800 . ?
C59 H59B 0.9800 . ?
C59 H59C 0.9800 . ?
N52 H52 0.90(3) . ?
O1S C1S 1.430(4) . ?
O1S H1S 0.8400 . ?
C1S C2S 1.484(5) . ?
C1S H1SA 0.9900 . ?
C1S H1SB 0.9900 . ?
C2S C3S 1.492(5) . ?
C2S H2SA 0.9900 . ?
C2S H2SB 0.9900 . ?
C3S H3S1 0.9800 . ?
C3S H3S2 0.9800 . ?
C3S H3S3 0.9800 . ?

loop_
_geom_hbond_atom_site_label_D
_geom_hbond_atom_site_label_H
_geom_hbond_atom_site_label_A
_geom_hbond_distance_DH
_geom_hbond_distance_HA
_geom_hbond_distance_DA
_geom_hbond_angle_DHA
_geom_hbond_site_symmetry_A
N1 H1A O31 0.87(3) 2.08(3) 2.949(3) 179(3) .
N1 H1B O52 0.80(3) 2.17(3) 2.954(3) 167(3) 1_445
C3 H3 O52 0.92(3) 2.34(3) 3.249(3) 168(2) 1_445
N11 H11B O41 0.98(3) 1.94(3) 2.914(3) 173(3) 2_666
N11 H11A O2 0.87(3) 1.99(3) 2.861(3) 177(3) 1_556
C13 H13 O2 0.94(2) 2.42(2) 3.143(3) 132.9(18) 1_556
N21 H21B O51 0.92(3) 1.98(3) 2.898(3) 172(2) .
N21 H21A O12 0.92(3) 2.05(3) 2.963(3) 173(2) 1_655
C23 H23 O12 0.89(2) 2.54(2) 3.297(3) 143.4(19) 1_655
N31 H31A O1 0.83(3) 2.14(3) 2.968(3) 174(3) .
N31 H31B O22 0.88(3) 2.08(3) 2.951(3) 170(3) .
C33 H33 O22 0.93(3) 2.40(3) 3.261(3) 155(2) .
N41 H41A O11 0.97(3) 1.98(3) 2.941(3) 174(2) 2_666
N41 H41B O32 0.97(3) 1.93(3) 2.897(3) 176(3) 2_656
C43 H43 O32 0.92(2) 2.53(2) 3.250(3) 134.7(19) 2_656
N51 H51B O21 0.94(3) 1.95(3) 2.885(3) 172(3) .
N51 H51A O42 0.88(3) 2.18(3) 3.036(3) 166(2) 2_665
C53 H53 O42 0.95(3) 2.39(3) 3.333(3) 179(2) 2_665
O1S H1S O42 0.84 2.04 2.875(3) 173.1 1_556
C25 H25 O1S 0.99(3) 2.51(3) 3.463(4) 162(2) .
N2 H2 O1 0.92(2) 1.87(2) 2.613(3) 137(2) .
N12 H12 O11 0.86(3) 1.92(3) 2.644(3) 141(2) .
N22 H22 O21 0.95(2) 1.86(2) 2.641(2) 137(2) .
N32 H32 O31 0.89(3) 1.90(3) 2.623(3) 137(3) .
N42 H42 O41 0.91(3) 1.87(3) 2.631(3) 140(3) .
N52 H52 O51 0.90(3) 1.87(3) 2.609(3) 138(3) .

loop_
_geom_torsion_atom_site_label_1
_geom_torsion_atom_site_label_2
_geom_torsion_atom_site_label_3
_geom_torsion_atom_site_label_4
_geom_torsion
_geom_torsion_site_symmetry_1
_geom_torsion_site_symmetry_2
_geom_torsion_site_symmetry_3
_geom_torsion_site_symmetry_4
_geom_torsion_publ_flag
C6 C1 C2 C3 -0.9(4) . . . . ?
N2 C1 C2 C3 178.3(2) . . . . ?
C6 C1 C2 C7 176.1(2) . . . . ?
N2 C1 C2 C7 -4.7(3) . . . . ?
C1 C2 C3 C4 1.4(4) . . . . ?
C7 C2 C3 C4 -175.6(3) . . . . ?
C2 C3 C4 C5 -0.7(5) . . . . ?
C3 C4 C5 C6 -0.5(4) . . . . ?
C4 C5 C6 C1 0.9(4) . . . . ?
N2 C1 C6 C5 -179.4(2) . . . . ?
C2 C1 C6 C5 -0.2(4) . . . . ?
C3 C2 C7 O1 -172.8(2) . . . . ?
C1 C2 C7 O1 10.3(4) . . . . ?
C3 C2 C7 N1 8.5(4) . . . . ?
C1 C2 C7 N1 -168.3(2) . . . . ?
O2 C8 N2 C1 1.4(4) . . . . ?
C9 C8 N2 C1 -178.8(2) . . . . ?
C6 C1 N2 C8 -23.1(4) . . . . ?
C2 C1 N2 C8 157.6(2) . . . . ?
C16 C11 C12 C13 0.0(3) . . . . ?
N12 C11 C12 C13 -179.3(2) . . . . ?
C16 C11 C12 C17 179.0(2) . . . . ?
N12 C11 C12 C17 -0.3(3) . . . . ?
C11 C12 C13 C14 -0.1(4) . . . . ?
C17 C12 C13 C14 -179.2(2) . . . . ?
C12 C13 C14 C15 0.1(4) . . . . ?
C13 C14 C15 C16 0.1(4) . . . . ?
C14 C15 C16 C11 -0.2(4) . . . . ?
C12 C11 C16 C15 0.1(4) . . . . ?
N12 C11 C16 C15 179.4(2) . . . . ?
C13 C12 C17 O11 157.8(2) . . . . ?
C11 C12 C17 O11 -21.2(4) . . . . ?
C13 C12 C17 N11 -20.2(3) . . . . ?
C11 C12 C17 N11 160.9(2) . . . . ?
O12 C18 N12 C11 1.4(4) . . . . ?
C19 C18 N12 C11 -179.1(2) . . . . ?
C16 C11 N12 C18 10.8(4) . . . . ?
C12 C11 N12 C18 -169.9(2) . . . . ?
C26 C21 C22 C23 7.0(3) . . . . ?
N22 C21 C22 C23 -174.4(2) . . . . ?
C26 C21 C22 C27 -173.6(2) . . . . ?
N22 C21 C22 C27 5.0(3) . . . . ?
C21 C22 C23 C24 -3.5(4) . . . . ?
C27 C22 C23 C24 177.1(2) . . . . ?
C22 C23 C24 C25 -2.1(4) . . . . ?
C23 C24 C25 C26 4.0(4) . . . . ?
C24 C25 C26 C21 -0.3(4) . . . . ?
N22 C21 C26 C25 176.2(2) . . . . ?
C22 C21 C26 C25 -5.2(4) . . . . ?
C23 C22 C27 O21 164.3(2) . . . . ?
C21 C22 C27 O21 -15.1(4) . . . . ?
C23 C22 C27 N21 -16.7(3) . . . . ?
C21 C22 C27 N21 163.9(2) . . . . ?
O22 C28 N22 C21 2.4(4) . . . . ?
C29 C28 N22 C21 -177.3(2) . . . . ?
C26 C21 N22 C28 -20.1(4) . . . . ?
C22 C21 N22 C28 161.3(2) . . . . ?
C36 C31 C32 C33 -3.7(4) . . . . ?
N32 C31 C32 C33 177.3(2) . . . . ?
C36 C31 C32 C37 176.5(2) . . . . ?
N32 C31 C32 C37 -2.6(3) . . . . ?
C31 C32 C33 C34 2.2(4) . . . . ?
C37 C32 C33 C34 -177.9(2) . . . . ?
C32 C33 C34 C35 0.6(4) . . . . ?
C33 C34 C35 C36 -2.0(4) . . . . ?
C34 C35 C36 C31 0.5(4) . . . . ?
N32 C31 C36 C35 -178.6(2) . . . . ?
C32 C31 C36 C35 2.4(4) . . . . ?
C33 C32 C37 O31 -170.9(2) . . . . ?
C31 C32 C37 O31 9.0(4) . . . . ?
C33 C32 C37 N31 10.1(4) . . . . ?
C31 C32 C37 N31 -170.0(2) . . . . ?
O32 C38 N32 C31 -2.2(4) . . . . ?
C39 C38 N32 C31 178.4(2) . . . . ?
C36 C31 N32 C38 11.1(4) . . . . ?
C32 C31 N32 C38 -169.9(2) . . . . ?
C46 C41 C42 C43 1.1(4) . . . . ?
N42 C41 C42 C43 177.7(2) . . . . ?
C46 C41 C42 C47 -176.0(2) . . . . ?
N42 C41 C42 C47 0.7(3) . . . . ?
C41 C42 C43 C44 0.2(4) . . . . ?
C47 C42 C43 C44 177.3(2) . . . . ?
C42 C43 C44 C45 -1.4(4) . . . . ?
C43 C44 C45 C46 1.4(4) . . . . ?
C44 C45 C46 C41 -0.2(4) . . . . ?
C42 C41 C46 C45 -1.1(4) . . . . ?
N42 C41 C46 C45 -177.6(2) . . . . ?
C43 C42 C47 O41 -156.0(2) . . . . ?
C41 C42 C47 O41 21.1(4) . . . . ?
C43 C42 C47 N41 23.1(3) . . . . ?
C41 C42 C47 N41 -159.9(2) . . . . ?
O42 C48 N42 C41 -2.7(4) . . . . ?
C49 C48 N42 C41 177.8(2) . . . . ?
C46 C41 N42 C48 -21.7(4) . . . . ?
C42 C41 N42 C48 161.7(2) . . . . ?
C56 C51 C52 C53 2.6(4) . . . . ?
N52 C51 C52 C53 -178.9(2) . . . . ?
C56 C51 C52 C57 -176.1(2) . . . . ?
N52 C51 C52 C57 2.4(4) . . . . ?
C51 C52 C53 C54 -0.9(4) . . . . ?
C57 C52 C53 C54 177.8(2) . . . . ?
C52 C53 C54 C55 -1.3(4) . . . . ?
C53 C54 C55 C56 1.8(4) . . . . ?
C54 C55 C56 C51 -0.1(4) . . . . ?
N52 C51 C56 C55 179.4(2) . . . . ?
C52 C51 C56 C55 -2.1(4) . . . . ?
C53 C52 C57 O51 174.7(2) . . . . ?
C51 C52 C57 O51 -6.6(4) . . . . ?
C53 C52 C57 N51 -6.3(4) . . . . ?
C51 C52 C57 N51 172.4(2) . . . . ?
O52 C58 N52 C51 0.7(4) . . . . ?
C59 C58 N52 C51 179.4(2) . . . . ?
C56 C51 N52 C58 -4.7(4) . . . . ?
C52 C51 N52 C58 176.8(2) . . . . ?
O1S C1S C2S C3S -58.7(5) . . . . ?
